data_4334769
loop_
_publ_author_name
'Dong Woo Lee'
'Kang Min Ok'

_publ_section_title
;
 New Alkali-Metal Gallium Selenites, AGa(SeO3)2 (A = Li, Na, K, and Cs):
 Effect of Cation Size on the Framework Structures and Macroscopic
 Centricities
;
_journal_name_full 'Inorganic Chemistry'
_journal_page_first 5176
_journal_page_last 5184
_journal_paper_doi 10.1021/ic400458a
_journal_volume 52
_journal_year 2013
_chemical_formula_sum 'Ga Na O6 Se2'
_chemical_formula_weight 346.63
_chemical_name_systematic
;
 ?
;
_space_group_IT_number 62
_symmetry_cell_setting orthorhombic
_symmetry_space_group_name_Hall '-P 2ac 2n'
_symmetry_space_group_name_H-M 'P n m a'
_atom_sites_solution_primary direct
_atom_sites_solution_secondary difmap
_cell_angle_alpha 90
_cell_angle_beta 90
_cell_angle_gamma 90
_cell_formula_units_Z 4
_cell_length_a 12.4545(2)
_cell_length_b 5.29670(10)
_cell_length_c 7.80440(10)
_cell_measurement_temperature 173.0(2)
_cell_volume 514.839(14)
_computing_structure_refinement 'SHELXL-97 (Sheldrick, 1997)'
_diffrn_ambient_temperature 173.0(2)
_diffrn_measured_fraction_theta_full 1
_diffrn_measured_fraction_theta_max 1
_diffrn_measurement_device_type 'Bruker SMART BREEZE'
_diffrn_measurement_method CCD
_diffrn_radiation_monochromator graphite
_diffrn_radiation_type MoK\a
_diffrn_radiation_wavelength 0.71073
_diffrn_reflns_av_R_equivalents 0.1031
_diffrn_reflns_av_unetI/netI 0.0425
_diffrn_reflns_limit_h_max 16
_diffrn_reflns_limit_h_min -13
_diffrn_reflns_limit_k_max 7
_diffrn_reflns_limit_k_min -7
_diffrn_reflns_limit_l_max 10
_diffrn_reflns_limit_l_min -10
_diffrn_reflns_number 8211
_diffrn_reflns_theta_full 28.31
_diffrn_reflns_theta_max 28.31
_diffrn_reflns_theta_min 3.08
_exptl_absorpt_coefficient_mu 19.525
_exptl_absorpt_correction_T_max 0.61
_exptl_absorpt_correction_T_min 0.49
_exptl_absorpt_correction_type empirical
_exptl_absorpt_process_details
; 
 SADABS(Blessing, 1995) 
;
_exptl_crystal_colour Colorless
_exptl_crystal_density_diffrn 4.472
_exptl_crystal_description Block
_exptl_crystal_F_000 632
_exptl_crystal_size_max 0.050
_exptl_crystal_size_mid 0.031
_exptl_crystal_size_min 0.025
_refine_diff_density_max 0.826
_refine_diff_density_min -1.273
_refine_diff_density_rms 0.307
_refine_ls_extinction_coef 0.0055(7)
_refine_ls_extinction_expression Fc^*^=kFc[1+0.001xFc^2^\l^3^/sin(2\q)]^-1/4^
_refine_ls_extinction_method SHELXL
_refine_ls_goodness_of_fit_ref 1.01
_refine_ls_matrix_type full
_refine_ls_number_parameters 56
_refine_ls_number_reflns 706
_refine_ls_number_restraints 0
_refine_ls_restrained_S_all 1.01
_refine_ls_R_factor_all 0.0372
_refine_ls_R_factor_gt 0.0292
_refine_ls_shift/su_max 0
_refine_ls_shift/su_mean 0
_refine_ls_structure_factor_coef Fsqd
_refine_ls_weighting_details 'calc w=1/[\s^2^(Fo^2^)+(0.0353P)^2^+0.0000P] where P=(Fo^2^+2Fc^2^)/3'
_refine_ls_weighting_scheme calc
_refine_ls_wR_factor_gt 0.0636
_refine_ls_wR_factor_ref 0.0675
_reflns_number_gt 593
_reflns_number_total 706
_reflns_threshold_expression >2s\(I)
_cod_data_source_file ic400458a_si_002_2.cif
_cod_data_source_block NaGa(SeO3)2
_cod_database_code 4334769

loop_
_symmetry_equiv_pos_as_xyz
'x, y, z'
'-x+1/2, -y, z+1/2'
'-x, y+1/2, -z'
'x+1/2, -y+1/2, -z+1/2'
'-x, -y, -z'
'x-1/2, y, -z-1/2'
'x, -y-1/2, z'
'-x-1/2, y-1/2, z-1/2'

loop_
_atom_site_label
_atom_site_type_symbol
_atom_site_fract_x
_atom_site_fract_y
_atom_site_fract_z
_atom_site_U_iso_or_equiv
_atom_site_adp_type
_atom_site_occupancy
_atom_site_symmetry_multiplicity
_atom_site_calc_flag
_atom_site_refinement_flags
Se1 Se 0.06633(5) 0.25 0.71063(7) 0.01025(19) Uani 1 2 d S
Se2 Se -0.29355(5) -0.25 0.99076(7) 0.01134(19) Uani 1 2 d S
Ga1 Ga -0.10154(5) -0.25 0.70091(8) 0.0099(2) Uani 1 2 d S
Na1 Na -0.1149(2) 0.25 1.0104(3) 0.0220(6) Uani 1 2 d S
O1 O 0.0201(4) 0.25 0.5086(4) 0.0135(9) Uani 1 2 d S
O2 O -0.0018(3) 0.0057(5) 0.7987(4) 0.0165(7) Uani 1 1 d .
O3 O -0.1622(4) -0.25 0.9338(5) 0.0175(9) Uani 1 2 d S
O4 O -0.2888(3) -0.0014(6) 1.1269(4) 0.0233(8) Uani 1 1 d .

loop_
_atom_site_aniso_label
_atom_site_aniso_U_11
_atom_site_aniso_U_22
_atom_site_aniso_U_33
_atom_site_aniso_U_23
_atom_site_aniso_U_13
_atom_site_aniso_U_12
Se1 0.0100(3) 0.0105(3) 0.0102(3) 0 0.0000(2) 0
Se2 0.0099(3) 0.0133(3) 0.0108(3) 0 0.0001(2) 0
Ga1 0.0109(4) 0.0106(3) 0.0081(3) 0 0.0007(2) 0
Na1 0.0249(15) 0.0226(15) 0.0185(14) 0 0.0008(11) 0
O1 0.017(2) 0.016(2) 0.0077(19) 0 -0.0011(16) 0
O2 0.0244(18) 0.0133(15) 0.0119(15) 0.0039(11) 0.0004(12) -0.0083(14)
O3 0.008(2) 0.031(3) 0.013(2) 0 -0.0015(18) 0
O4 0.0178(17) 0.0253(18) 0.0267(18) -0.0142(14) -0.0033(15) 0.0090(14)

loop_
_atom_type_symbol
_atom_type_description
_atom_type_scat_dispersion_real
_atom_type_scat_dispersion_imag
_atom_type_scat_source
O O 0.0106 0.006 'International Tables Vol C Tables 4.2.6.8 and 6.1.1.4'
Na Na 0.0362 0.0249 'International Tables Vol C Tables 4.2.6.8 and 6.1.1.4'
Ga Ga 0.2307 1.6083 'International Tables Vol C Tables 4.2.6.8 and 6.1.1.4'
Se Se -0.0929 2.2259 'International Tables Vol C Tables 4.2.6.8 and 6.1.1.4'

loop_
_geom_angle_atom_site_label_1
_geom_angle_atom_site_label_2
_geom_angle_atom_site_label_3
_geom_angle
_geom_angle_site_symmetry_1
_geom_angle_site_symmetry_3
O1 Se1 O2 102.08(14) . .
O1 Se1 O2 102.08(14) . 7_565
O2 Se1 O2 99.7(2) . 7_565
O1 Se1 Na1 115.94(16) . .
O2 Se1 Na1 50.20(10) . .
O2 Se1 Na1 50.20(10) 7_565 .
O1 Se1 Na1 130.32(3) . 5_567
O2 Se1 Na1 114.49(11) . 5_567
O2 Se1 Na1 41.57(12) 7_565 5_567
Na1 Se1 Na1 70.77(6) . 5_567
O1 Se1 Na1 130.32(3) . 5_557
O2 Se1 Na1 41.57(12) . 5_557
O2 Se1 Na1 114.49(11) 7_565 5_557
Na1 Se1 Na1 70.77(6) . 5_557
Na1 Se1 Na1 99.06(6) 5_567 5_557
O4 Se2 O4 102.1(2) . 7
O4 Se2 O3 97.50(15) . .
O4 Se2 O3 97.50(14) 7 .
O4 Se2 Na1 49.81(12) . .
O4 Se2 Na1 122.99(11) 7 .
O3 Se2 Na1 52.52(6) . .
O4 Se2 Na1 122.99(11) . 1_545
O4 Se2 Na1 49.81(12) 7 1_545
O3 Se2 Na1 52.52(6) . 1_545
Na1 Se2 Na1 99.80(8) . 1_545
O1 Ga1 O3 170.75(19) 5_556 .
O1 Ga1 O2 89.82(13) 5_556 .
O3 Ga1 O2 83.41(13) . .
O1 Ga1 O2 89.82(13) 5_556 7
O3 Ga1 O2 83.41(13) . 7
O2 Ga1 O2 85.77(17) . 7
O1 Ga1 O4 96.61(13) 5_556 8
O3 Ga1 O4 90.26(13) . 8
O2 Ga1 O4 173.54(13) . 8
O2 Ga1 O4 94.84(13) 7 8
O1 Ga1 O4 96.61(13) 5_556 2_454
O3 Ga1 O4 90.26(13) . 2_454
O2 Ga1 O4 94.84(13) . 2_454
O2 Ga1 O4 173.54(13) 7 2_454
O4 Ga1 O4 83.8(2) 8 2_454
O1 Ga1 Na1 98.06(14) 5_556 5_557
O3 Ga1 Na1 72.69(13) . 5_557
O2 Ga1 Na1 43.53(8) . 5_557
O2 Ga1 Na1 43.53(8) 7 5_557
O4 Ga1 Na1 135.37(10) 8 5_557
O4 Ga1 Na1 135.37(10) 2_454 5_557
O1 Ga1 Na1 126.62(7) 5_556 .
O3 Ga1 Na1 50.25(5) . .
O2 Ga1 Na1 42.98(10) . .
O2 Ga1 Na1 105.84(9) 7 .
O4 Ga1 Na1 131.02(10) 8 .
O4 Ga1 Na1 70.74(11) 2_454 .
Na1 Ga1 Na1 66.67(6) 5_557 .
O1 Ga1 Na1 126.62(7) 5_556 1_545
O3 Ga1 Na1 50.25(5) . 1_545
O2 Ga1 Na1 105.84(9) . 1_545
O2 Ga1 Na1 42.98(10) 7 1_545
O4 Ga1 Na1 70.74(11) 8 1_545
O4 Ga1 Na1 131.02(10) 2_454 1_545
Na1 Ga1 Na1 66.67(6) 5_557 1_545
Na1 Ga1 Na1 95.13(6) . 1_545
O2 Na1 O2 66.10(14) 3_557 5_557
O2 Na1 O2 77.67(12) 3_557 7_565
O2 Na1 O2 110.18(13) 5_557 7_565
O2 Na1 O2 110.18(13) 3_557 .
O2 Na1 O2 77.67(12) 5_557 .
O2 Na1 O2 61.60(13) 7_565 .
O2 Na1 O4 89.92(11) 3_557 7_565
O2 Na1 O4 122.46(13) 5_557 7_565
O2 Na1 O4 114.49(9) 7_565 7_565
O2 Na1 O4 156.88(15) . 7_565
O2 Na1 O4 122.46(13) 3_557 .
O2 Na1 O4 89.92(11) 5_557 .
O2 Na1 O4 156.88(15) 7_565 .
O2 Na1 O4 114.49(9) . .
O4 Na1 O4 59.12(14) 7_565 .
O2 Na1 O3 140.63(13) 3_557 .
O2 Na1 O3 74.53(10) 5_557 .
O2 Na1 O3 117.74(13) 7_565 .
O2 Na1 O3 59.29(11) . .
O4 Na1 O3 111.89(15) 7_565 .
O4 Na1 O3 55.40(12) . .
O2 Na1 O3 74.53(10) 3_557 1_565
O2 Na1 O3 140.63(13) 5_557 1_565
O2 Na1 O3 59.29(11) 7_565 1_565
O2 Na1 O3 117.74(13) . 1_565
O4 Na1 O3 55.40(12) 7_565 1_565
O4 Na1 O3 111.89(15) . 1_565
O3 Na1 O3 144.8(2) . 1_565
O2 Na1 Se1 91.44(11) 3_557 .
O2 Na1 Se1 91.44(11) 5_557 .
O2 Na1 Se1 30.98(7) 7_565 .
O2 Na1 Se1 30.98(7) . .
O4 Na1 Se1 143.05(8) 7_565 .
O4 Na1 Se1 143.05(8) . .
O3 Na1 Se1 89.55(11) . .
O3 Na1 Se1 89.55(11) 1_565 .
O2 Na1 Se2 145.08(11) 3_557 .
O2 Na1 Se2 89.18(7) 5_557 .
O2 Na1 Se2 136.12(10) 7_565 .
O2 Na1 Se2 86.42(7) . .
O4 Na1 Se2 82.93(10) 7_565 .
O4 Na1 Se2 28.62(6) . .
O3 Na1 Se2 28.96(9) . .
O3 Na1 Se2 125.69(13) 1_565 .
Se1 Na1 Se2 114.47(5) . .
O2 Na1 Se2 89.18(7) 3_557 1_565
O2 Na1 Se2 145.08(10) 5_557 1_565
O2 Na1 Se2 86.42(7) 7_565 1_565
O2 Na1 Se2 136.12(10) . 1_565
O4 Na1 Se2 28.62(6) 7_565 1_565
O4 Na1 Se2 82.93(10) . 1_565
O3 Na1 Se2 125.69(13) . 1_565
O3 Na1 Se2 28.96(9) 1_565 1_565
Se1 Na1 Se2 114.47(5) . 1_565
Se2 Na1 Se2 99.80(8) . 1_565
O2 Na1 Se1 26.91(7) 3_557 5_567
O2 Na1 Se1 86.45(9) 5_557 5_567
O2 Na1 Se1 85.54(7) 7_565 5_567
O2 Na1 Se1 134.54(12) . 5_567
O4 Na1 Se1 63.48(8) 7_565 5_567
O4 Na1 Se1 107.71(10) . 5_567
O3 Na1 Se1 153.72(11) . 5_567
O3 Na1 Se1 56.38(8) 1_565 5_567
Se1 Na1 Se1 109.23(6) . 5_567
Se2 Na1 Se1 136.17(8) . 5_567
Se2 Na1 Se1 63.74(2) 1_565 5_567
Se1 O1 Ga1 128.1(3) . 5_556
Se1 O2 Ga1 132.61(17) . .
Se1 O2 Na1 111.52(16) . 5_557
Ga1 O2 Na1 102.97(11) . 5_557
Se1 O2 Na1 98.82(12) . .
Ga1 O2 Na1 104.56(14) . .
Na1 O2 Na1 102.33(12) 5_557 .
Se2 O3 Ga1 127.8(2) . .
Se2 O3 Na1 98.51(12) . .
Ga1 O3 Na1 96.75(11) . .
Se2 O3 Na1 98.51(12) . 1_545
Ga1 O3 Na1 96.75(11) . 1_545
Na1 O3 Na1 144.8(2) . 1_545
Se2 O4 Ga1 132.63(18) . 2_455
Se2 O4 Na1 101.57(15) . .
Ga1 O4 Na1 108.52(13) 2_455 .

loop_
_geom_bond_atom_site_label_1
_geom_bond_atom_site_label_2
_geom_bond_distance
_geom_bond_site_symmetry_2
Se1 O1 1.678(4) .
Se1 O2 1.694(3) .
Se1 O2 1.694(3) 7_565
Se1 Na1 3.251(3) .
Se1 Na1 3.4812(16) 5_567
Se1 Na1 3.4812(16) 5_557
Se2 O4 1.693(3) .
Se2 O4 1.693(3) 7
Se2 O3 1.695(4) .
Se2 Na1 3.462(2) .
Se2 Na1 3.462(2) 1_545
Ga1 O1 1.925(4) 5_556
Ga1 O3 1.968(4) .
Ga1 O2 1.990(3) .
Ga1 O2 1.990(3) 7
Ga1 O4 1.993(3) 8
Ga1 O4 1.993(3) 2_454
Ga1 Na1 3.513(3) 5_557
Ga1 Na1 3.5884(16) .
Ga1 Na1 3.5884(16) 1_545
Na1 O2 2.483(4) 3_557
Na1 O2 2.483(4) 5_557
Na1 O2 2.528(4) 7_565
Na1 O2 2.528(4) .
Na1 O4 2.700(4) 7_565
Na1 O4 2.700(4) .
Na1 O3 2.7782(15) .
Na1 O3 2.7782(15) 1_565
Na1 Se2 3.462(2) 1_565
Na1 Se1 3.4812(16) 5_567
O1 Ga1 1.925(4) 5_556
O2 Na1 2.483(4) 5_557
O3 Na1 2.7782(15) 1_545
O4 Ga1 1.993(3) 2_455
